data_2206599
loop_
_publ_author_name
'Huang, Peng-Mian'
'Li Jiang-Sheng'
'Duan Xue-Min'
'Zeng Tao'
'Yan Xi-Long'

_publ_section_title
;
 3,6-Dibromo-9-ethyl-9<i>H</i>-carbazole
;
_journal_issue 8
_journal_name_full 'Acta Crystallographica Section E'
_journal_page_first o2366
_journal_page_last o2367
_journal_paper_doi 10.1107/S1600536805020490
_journal_volume 61
_journal_year 2005
_chemical_formula_iupac 'C14 H11 Br2 N'
_chemical_formula_moiety 'C14 H11 Br2 N'
_chemical_formula_sum 'C14 H11 Br2 N'
_chemical_formula_weight 353.06
_chemical_melting_point 412.5(5)
_chemical_name_systematic
;
3,6-Dibromo-9-ethyl-9H-carbazole
;
_space_group_IT_number 4
_symmetry_cell_setting monoclinic
_symmetry_space_group_name_Hall 'P 2yb'
_symmetry_space_group_name_H-M 'P 1 21 1'
_atom_sites_solution_hydrogens geom
_atom_sites_solution_primary direct
_atom_sites_solution_secondary difmap
_cell_angle_alpha 90.00
_cell_angle_beta 95.733(3)
_cell_angle_gamma 90.00
_cell_formula_units_Z 2
_cell_length_a 4.2588(8)
_cell_length_b 10.930(2)
_cell_length_c 13.724(3)
_cell_measurement_reflns_used 1746
_cell_measurement_temperature 294(2)
_cell_measurement_theta_max 25.7
_cell_measurement_theta_min 3.0
_cell_volume 635.6(2)
_computing_cell_refinement SMART
_computing_data_collection 'SMART (Bruker, 1998)'
_computing_data_reduction 'SAINT (Bruker, 1998)'
_computing_molecular_graphics 'SHELXTL (Bruker, 1998)'
_computing_publication_material SHELXTL
_computing_structure_refinement 'SHELXL97 (Sheldrick, 1997)'
_computing_structure_solution 'SHELXS97 (Sheldrick, 1997)'
_diffrn_ambient_temperature 294(2)
_diffrn_measured_fraction_theta_full 1.00
_diffrn_measured_fraction_theta_max 1.0
_diffrn_measurement_device_type 'Bruker SMART CCD area-detector'
_diffrn_measurement_method '\f and \w'
_diffrn_radiation_monochromator graphite
_diffrn_radiation_source 'fine-focus sealed tube'
_diffrn_radiation_type MoK\a
_diffrn_radiation_wavelength 0.71073
_diffrn_reflns_av_R_equivalents 0.0249
_diffrn_reflns_av_sigmaI/netI 0.0491
_diffrn_reflns_limit_h_max 5
_diffrn_reflns_limit_h_min -5
_diffrn_reflns_limit_k_max 13
_diffrn_reflns_limit_k_min -8
_diffrn_reflns_limit_l_max 17
_diffrn_reflns_limit_l_min -14
_diffrn_reflns_number 3520
_diffrn_reflns_theta_full 26.3
_diffrn_reflns_theta_max 26.3
_diffrn_reflns_theta_min 1.5
_diffrn_standards_number 0
_exptl_absorpt_coefficient_mu 6.351
_exptl_absorpt_correction_T_max 0.281
_exptl_absorpt_correction_T_min 0.176
_exptl_absorpt_correction_type multi-scan
_exptl_absorpt_process_details '(SADABS; Sheldrick, 2002)'
_exptl_crystal_colour colorless
_exptl_crystal_density_diffrn 1.845
_exptl_crystal_density_method 'not measured'
_exptl_crystal_description rod
_exptl_crystal_F_000 344
_exptl_crystal_size_max 0.28
_exptl_crystal_size_mid 0.22
_exptl_crystal_size_min 0.20
_refine_diff_density_max 0.66
_refine_diff_density_min -0.50
_refine_ls_abs_structure_details 'Flack (1983), 444 Friedel Pairs'
_refine_ls_abs_structure_Flack 0.02(2)
_refine_ls_extinction_method none
_refine_ls_goodness_of_fit_ref 1.039
_refine_ls_hydrogen_treatment constr
_refine_ls_matrix_type full
_refine_ls_number_parameters 155
_refine_ls_number_reflns 1804
_refine_ls_number_restraints 1
_refine_ls_restrained_S_all 1.038
_refine_ls_R_factor_all 0.055
_refine_ls_R_factor_gt 0.039
_refine_ls_shift/su_max 0.000
_refine_ls_shift/su_mean 0.000
_refine_ls_structure_factor_coef Fsqd
_refine_ls_weighting_details 'calc w = 1/[\s^2^(Fo^2^)+(0.0473P)^2^+0.263P] where P = (Fo^2^+2Fc^2^)/3'
_refine_ls_weighting_scheme calc
_refine_ls_wR_factor_gt 0.087
_refine_ls_wR_factor_ref 0.094
_reflns_number_gt 1470
_reflns_number_total 1804
_reflns_threshold_expression I>2\s(I)
_cod_data_source_file xu6016.cif
_cod_data_source_block I
_cod_depositor_comments
;
The following automatic conversions were performed:
'_exptl_absorpt_correction_type' value 'Multi-scan' changed to
'multi-scan' according to
'/home/saulius/struct/CIF-dictionaries/cif_core.dic' dictionary named
'cif_core.dic' version 2.4.1 from 2010-06-29.

Automatic conversion script
Id: cif_fix_enum 1527 2010-12-29 10:47:43Z saulius 

The following automatic conversions were performed:

'_chemical_melting_point' value '412-413K' was changed to '412.5(5)'
- the average value was taken and precision was estimated.

Automatic conversion script
Id: cif_fix_values 1646 2011-03-28 12:23:43Z adriana 

The following automatic conversions were performed:

'_chemical_melting_point' value '412-413K' was changed to '412.5(5)'
- the average value was taken and precision was
estimated.

'_exptl_absorpt_correction_type' value 'Multi-scan'
changed to 'multi-scan' according to
/home/saulius/struct/CIF-dictionaries/cif_core.dic dictionary named
'cif_core.dic' version 2.4.1 from 2010-06-29.

Automatic conversion script
Id: cif_fix_values 1715 2011-07-08 13:25:40Z adriana 
;
_cod_original_sg_symbol_H-M 'P 21'
_cod_database_code 2206599
_cod_database_fobs_code 2206599

loop_
_symmetry_equiv_pos_as_xyz
'x, y, z'
'-x, y+1/2, -z'

loop_
_atom_site_label
_atom_site_fract_x
_atom_site_fract_y
_atom_site_fract_z
_atom_site_U_iso_or_equiv
_atom_site_adp_type
_atom_site_calc_flag
_atom_site_refinement_flags
_atom_site_occupancy
_atom_site_type_symbol
Br1 1.03796(18) 0.47755(6) 0.63562(6) 0.0650(2) Uani d . 1 Br
Br2 0.54866(19) 0.07457(6) 0.09408(6) 0.0690(3) Uani d . 1 Br
N1 0.2555(11) 0.5675(5) 0.2542(4) 0.0432(11) Uani d . 1 N
C1 0.4291(13) 0.5643(6) 0.3439(5) 0.0423(14) Uani d . 1 C
C2 0.5850(13) 0.4501(5) 0.3554(5) 0.0379(13) Uani d . 1 C
C3 0.7751(14) 0.4240(5) 0.4415(5) 0.0422(14) Uani d . 1 C
H3 0.8837 0.3503 0.4496 0.051 Uiso calc R 1 H
C4 0.7963(15) 0.5111(6) 0.5140(5) 0.0455(15) Uani d . 1 C
C5 0.6480(16) 0.6240(6) 0.5031(5) 0.0487(16) Uani d . 1 C
H5 0.6730 0.6810 0.5536 0.058 Uiso calc R 1 H
C6 0.4650(15) 0.6518(6) 0.4183(5) 0.0488(16) Uani d . 1 C
H6 0.3664 0.7276 0.4103 0.059 Uiso calc R 1 H
C7 0.2966(13) 0.4581(5) 0.2060(5) 0.0405(13) Uani d . 1 C
C8 0.5011(13) 0.3825(5) 0.2664(5) 0.0382(13) Uani d . 1 C
C9 0.5782(14) 0.2656(6) 0.2345(5) 0.0430(14) Uani d . 1 C
H9 0.7134 0.2142 0.2730 0.052 Uiso calc R 1 H
C10 0.4447(15) 0.2308(6) 0.1441(5) 0.0473(15) Uani d . 1 C
C11 0.2435(16) 0.3041(6) 0.0834(5) 0.0532(17) Uani d . 1 C
H11 0.1604 0.2757 0.0223 0.064 Uiso calc R 1 H
C12 0.1676(16) 0.4196(6) 0.1148(5) 0.0471(16) Uani d . 1 C
H12 0.0330 0.4702 0.0754 0.057 Uiso calc R 1 H
C13 0.0561(15) 0.6685(6) 0.2173(6) 0.0509(17) Uani d . 1 C
H13A -0.0411 0.7046 0.2714 0.061 Uiso calc R 1 H
H13B -0.1116 0.6367 0.1712 0.061 Uiso calc R 1 H
C14 0.2285(16) 0.7671(6) 0.1675(6) 0.0538(17) Uani d . 1 C
H14A 0.3803 0.8052 0.2143 0.081 Uiso calc R 1 H
H14B 0.0803 0.8272 0.1405 0.081 Uiso calc R 1 H
H14C 0.3349 0.7316 0.1159 0.081 Uiso calc R 1 H

loop_
_atom_site_aniso_label
_atom_site_aniso_U_11
_atom_site_aniso_U_22
_atom_site_aniso_U_33
_atom_site_aniso_U_12
_atom_site_aniso_U_13
_atom_site_aniso_U_23
Br1 0.0827(5) 0.0567(4) 0.0526(4) -0.0206(4) -0.0079(3) 0.0025(3)
Br2 0.0848(6) 0.0459(4) 0.0765(6) -0.0012(4) 0.0088(4) -0.0185(4)
N1 0.046(3) 0.030(2) 0.054(3) 0.005(2) 0.006(2) 0.007(2)
C1 0.038(3) 0.035(3) 0.056(4) -0.004(3) 0.017(3) 0.004(3)
C2 0.036(3) 0.031(3) 0.047(4) 0.000(2) 0.009(2) 0.006(2)
C3 0.043(3) 0.030(3) 0.054(4) -0.004(2) 0.006(3) 0.002(2)
C4 0.046(3) 0.040(3) 0.049(4) -0.009(3) -0.002(3) 0.003(2)
C5 0.061(4) 0.036(3) 0.052(4) -0.013(3) 0.014(3) -0.007(3)
C6 0.057(4) 0.033(3) 0.058(5) 0.002(3) 0.018(3) -0.002(3)
C7 0.038(3) 0.032(3) 0.053(4) -0.001(2) 0.008(2) 0.006(3)
C8 0.040(3) 0.030(3) 0.045(4) -0.003(2) 0.009(3) 0.008(2)
C9 0.048(3) 0.031(3) 0.051(4) 0.004(2) 0.009(3) 0.006(2)
C10 0.052(4) 0.035(3) 0.056(4) -0.005(3) 0.013(3) -0.004(3)
C11 0.054(4) 0.052(4) 0.054(5) -0.009(3) 0.003(3) 0.000(3)
C12 0.046(3) 0.045(4) 0.049(4) 0.004(3) -0.001(3) 0.003(3)
C13 0.038(3) 0.043(4) 0.071(5) 0.007(3) 0.004(3) 0.001(3)
C14 0.052(4) 0.042(3) 0.066(5) 0.008(3) 0.004(3) 0.013(3)

loop_
_atom_type_symbol
_atom_type_description
_atom_type_scat_dispersion_real
_atom_type_scat_dispersion_imag
_atom_type_scat_source
C C 0.0033 0.0016 'International Tables Vol C Tables 4.2.6.8 and 6.1.1.4'
H H 0.0000 0.0000 'International Tables Vol C Tables 4.2.6.8 and 6.1.1.4'
N N 0.0061 0.0033 'International Tables Vol C Tables 4.2.6.8 and 6.1.1.4'
Br Br -0.2901 2.4595 'International Tables Vol C Tables 4.2.6.8 and 6.1.1.4'

loop_
_geom_angle_atom_site_label_1
_geom_angle_atom_site_label_2
_geom_angle_atom_site_label_3
_geom_angle
C1 N1 C7 108.9(5)
C1 N1 C13 125.2(6)
C7 N1 C13 125.9(6)
N1 C1 C6 130.4(6)
N1 C1 C2 109.1(6)
C6 C1 C2 120.4(6)
C3 C2 C1 120.1(6)
C3 C2 C8 133.4(5)
C1 C2 C8 106.4(5)
C4 C3 C2 117.6(6)
C4 C3 H3 121.2
C2 C3 H3 121.2
C3 C4 C5 122.8(6)
C3 C4 Br1 119.4(5)
C5 C4 Br1 117.8(5)
C6 C5 C4 120.3(6)
C6 C5 H5 119.9
C4 C5 H5 119.9
C5 C6 C1 118.7(6)
C5 C6 H6 120.6
C1 C6 H6 120.6
C12 C7 N1 129.6(6)
C12 C7 C8 121.4(6)
N1 C7 C8 109.0(6)
C9 C8 C7 120.2(6)
C9 C8 C2 133.3(6)
C7 C8 C2 106.5(5)
C10 C9 C8 116.6(6)
C10 C9 H9 121.7
C8 C9 H9 121.7
C9 C10 C11 124.0(6)
C9 C10 Br2 119.0(5)
C11 C10 Br2 116.9(5)
C12 C11 C10 119.4(7)
C12 C11 H11 120.3
C10 C11 H11 120.3
C7 C12 C11 118.4(6)
C7 C12 H12 120.8
C11 C12 H12 120.8
N1 C13 C14 114.1(5)
N1 C13 H13A 108.7
C14 C13 H13A 108.7
N1 C13 H13B 108.7
C14 C13 H13B 108.7
H13A C13 H13B 107.6
C13 C14 H14A 109.5
C13 C14 H14B 109.5
H14A C14 H14B 109.5
C13 C14 H14C 109.5
H14A C14 H14C 109.5
H14B C14 H14C 109.5

loop_
_geom_bond_atom_site_label_1
_geom_bond_atom_site_label_2
_geom_bond_distance
_geom_bond_publ_flag
Br1 C4 1.907(7) y
Br2 C10 1.908(6) y
N1 C1 1.371(8) y
N1 C7 1.386(8) y
N1 C13 1.453(8) y
C1 C6 1.397(9) ?
C1 C2 1.415(8) ?
C2 C3 1.394(9) ?
C2 C8 1.442(9) ?
C3 C4 1.373(9) ?
C3 H3 0.9300 ?
C4 C5 1.388(9) ?
C5 C6 1.369(10) ?
C5 H5 0.9300 ?
C6 H6 0.9300 ?
C7 C12 1.382(9) ?
C7 C8 1.408(8) ?
C8 C9 1.401(8) ?
C9 C10 1.367(9) ?
C9 H9 0.9300 ?
C10 C11 1.388(10) ?
C11 C12 1.383(9) ?
C11 H11 0.9300 ?
C12 H12 0.9300 ?
C13 C14 1.506(9) ?
C13 H13A 0.9700 ?
C13 H13B 0.9700 ?
C14 H14A 0.9600 ?
C14 H14B 0.9600 ?
C14 H14C 0.9600 ?

loop_
_geom_torsion_atom_site_label_1
_geom_torsion_atom_site_label_2
_geom_torsion_atom_site_label_3
_geom_torsion_atom_site_label_4
_geom_torsion
C7 N1 C1 C6 179.8(6)
C13 N1 C1 C6 -1.4(9)
C7 N1 C1 C2 -0.6(6)
C13 N1 C1 C2 178.2(5)
N1 C1 C2 C3 -179.4(5)
C6 C1 C2 C3 0.2(8)
N1 C1 C2 C8 0.8(6)
C6 C1 C2 C8 -179.6(5)
C1 C2 C3 C4 1.7(8)
C8 C2 C3 C4 -178.5(6)
C2 C3 C4 C5 -2.6(9)
C2 C3 C4 Br1 177.2(4)
C3 C4 C5 C6 1.5(10)
Br1 C4 C5 C6 -178.3(5)
C4 C5 C6 C1 0.5(9)
N1 C1 C6 C5 178.2(6)
C2 C1 C6 C5 -1.4(9)
C1 N1 C7 C12 179.5(6)
C13 N1 C7 C12 0.7(9)
C1 N1 C7 C8 0.2(6)
C13 N1 C7 C8 -178.6(5)
C12 C7 C8 C9 0.0(9)
N1 C7 C8 C9 179.4(5)
C12 C7 C8 C2 -179.0(5)
N1 C7 C8 C2 0.3(6)
C3 C2 C8 C9 0.7(11)
C1 C2 C8 C9 -179.5(6)
C3 C2 C8 C7 179.6(6)
C1 C2 C8 C7 -0.7(6)
C7 C8 C9 C10 -0.3(9)
C2 C8 C9 C10 178.5(6)
C8 C9 C10 C11 0.5(9)
C8 C9 C10 Br2 178.1(4)
C9 C10 C11 C12 -0.4(10)
Br2 C10 C11 C12 -178.1(5)
N1 C7 C12 C11 -179.1(6)
C8 C7 C12 C11 0.1(9)
C10 C11 C12 C7 0.1(9)
C1 N1 C13 C14 85.9(8)
C7 N1 C13 C14 -95.5(7)

loop_
_cod_related_entry_id
_cod_related_entry_database
_cod_related_entry_code
1 ChemSpider 548641
